data_4076841
loop_
_publ_author_name
'Rowsell, Bryan D.'
'Trepanier, Steven J.'
'Lam, Robert'
'McDonald, Robert'
'Cowie, Martin'

_publ_section_title
;
 Methylene-Bridged Complexes of Rhodium/Ruthenium as Models for Bimetallic
 Fischer&#x2212;Tropsch Catalysts:&#x00A0; Comparisons with the Rh/Os and
 Ir/Ru Analogues
;
_journal_issue 15
_journal_name_full Organometallics
_journal_page_first 3228
_journal_paper_doi 10.1021/om020118j
_journal_volume 21
_journal_year 2002
_chemical_formula_sum 'C54 H44 B F4 O4 P4 Rh Ru'
_chemical_formula_weight 1171.56
_space_group_IT_number 14
_symmetry_cell_setting monoclinic
_symmetry_space_group_name_Hall '-P 2yn'
_symmetry_space_group_name_H-M 'P 1 21/n 1'
_atom_sites_solution_hydrogens geom
_atom_sites_solution_primary direct
_atom_sites_solution_secondary difmap
_audit_creation_method 'manual editing of SHELXL template'
_cell_angle_alpha 90.00
_cell_angle_beta 101.6645(10)
_cell_angle_gamma 90.00
_cell_formula_units_Z 2
_cell_length_a 11.5765(6)
_cell_length_b 12.7577(7)
_cell_length_c 17.4006(10)
_cell_measurement_reflns_used 4710
_cell_measurement_temperature 193(2)
_cell_volume 2516.8(2)
_computing_cell_refinement 'Bruker SMART'
_computing_data_collection 'Bruker SMART'
_computing_data_reduction 'Bruker SHELXTL'
_computing_molecular_graphics 'Bruker SHELXTL'
_computing_publication_material 'Bruker SHELXTL'
_computing_structure_refinement 'SHELXL-97 (Sheldrick, 1997)'
_computing_structure_solution 'SHELXS-97 (Sheldrick, 1990)'
_diffrn_ambient_temperature 193(2)
_diffrn_measured_fraction_theta_full 0.997
_diffrn_measured_fraction_theta_max 0.997
_diffrn_measurement_device_type 'CCD area detector'
_diffrn_measurement_method 'omega scans'
_diffrn_radiation_monochromator graphite
_diffrn_radiation_source 'fine-focus sealed tube'
_diffrn_radiation_type MoK\a
_diffrn_radiation_wavelength 0.71073
_diffrn_reflns_av_R_equivalents 0.0244
_diffrn_reflns_av_sigmaI/netI 0.0231
_diffrn_reflns_limit_h_max 14
_diffrn_reflns_limit_h_min -14
_diffrn_reflns_limit_k_max 15
_diffrn_reflns_limit_k_min -12
_diffrn_reflns_limit_l_max 21
_diffrn_reflns_limit_l_min -21
_diffrn_reflns_number 13316
_diffrn_reflns_theta_full 26.38
_diffrn_reflns_theta_max 26.38
_diffrn_reflns_theta_min 1.95
_exptl_absorpt_coefficient_mu 0.815
_exptl_absorpt_correction_T_max 0.9085
_exptl_absorpt_correction_T_min 0.7416
_exptl_absorpt_correction_type empirical
_exptl_absorpt_process_details 'SADABS (Sheldrick, 1996)'
_exptl_crystal_colour yellow
_exptl_crystal_density_diffrn 1.546
_exptl_crystal_density_method 'not measured'
_exptl_crystal_description prism
_exptl_crystal_F_000 1180
_exptl_crystal_size_max 0.39
_exptl_crystal_size_mid 0.24
_exptl_crystal_size_min 0.12
_refine_diff_density_max 0.593
_refine_diff_density_min -0.358
_refine_diff_density_rms 0.061
_refine_ls_extinction_method none
_refine_ls_goodness_of_fit_ref 1.028
_refine_ls_hydrogen_treatment mixed
_refine_ls_matrix_type full
_refine_ls_number_parameters 340
_refine_ls_number_reflns 5141
_refine_ls_number_restraints 0
_refine_ls_restrained_S_all 1.028
_refine_ls_R_factor_all 0.0303
_refine_ls_R_factor_gt 0.0255
_refine_ls_shift/su_max 0.000
_refine_ls_shift/su_mean 0.000
_refine_ls_structure_factor_coef Fsqd
_refine_ls_weighting_details 'calc w=1/[\s^2^(Fo^2^)+(0.0368P)^2^+1.1895P] where P=(Fo^2^+2Fc^2^)/3'
_refine_ls_weighting_scheme calc
_refine_ls_wR_factor_gt 0.0663
_refine_ls_wR_factor_ref 0.0690
_reflns_number_gt 4489
_reflns_number_total 5141
_reflns_threshold_expression >2sigma(I)
_cod_data_source_file om020118j.cif
_cod_data_source_block compound_2b
_cod_depositor_comments
;
The following automatic conversions were performed:

'_symmetry_cell_setting' value 'Monoclinic' changed to 'monoclinic'
according to /home/saulius/struct/CIF-dictionaries/cif_core.dic
dictionary named 'cif_core.dic' version 2.4.1 from 2010-06-29.

Automatic conversion script
Id: cif_fix_values 1715 2011-07-08 13:25:40Z adriana 
;
_cod_original_sg_symbol_H-M 'P 21/n'
_cod_database_code 4076841

loop_
_symmetry_equiv_pos_as_xyz
'x, y, z'
'-x+1/2, y+1/2, -z+1/2'
'-x, -y, -z'
'x-1/2, -y-1/2, z-1/2'

loop_
_atom_site_label
_atom_site_type_symbol
_atom_site_fract_x
_atom_site_fract_y
_atom_site_fract_z
_atom_site_U_iso_or_equiv
_atom_site_adp_type
_atom_site_occupancy
_atom_site_symmetry_multiplicity
_atom_site_calc_flag
_atom_site_refinement_flags
Rh Rh 0.094288(13) -0.002639(11) -0.038652(8) 0.02288(6) Uani 0.50 1 d P
Ru Ru 0.094288(13) -0.002639(11) -0.038652(8) 0.02288(6) Uani 0.50 1 d P
P1 P 0.20020(4) -0.11951(4) 0.05260(3) 0.02239(11) Uani 1 1 d .
P2 P -0.00818(4) -0.12006(4) 0.13246(3) 0.02159(11) Uani 1 1 d .
O1 O 0.2966(2) -0.01098(19) -0.12337(15) 0.0798(8) Uani 1 1 d .
O2 O 0.10482(18) 0.17554(14) 0.08966(10) 0.0590(5) Uani 1 1 d .
C1 C 0.2209(2) -0.00812(18) -0.09170(14) 0.0409(6) Uani 1 1 d .
C2 C 0.0258(4) 0.1115(3) 0.0724(2) 0.0312(9) Uani 0.50 1 d P
C3 C -0.1067(4) -0.1074(3) -0.0404(2) 0.0305(8) Uani 0.50 1 d P
C4 C 0.10559(16) -0.20039(15) 0.10147(11) 0.0241(4) Uani 1 1 d .
H4A H 0.0676 -0.2557 0.0651 0.029 Uiso 1 1 calc R
H4B H 0.1543 -0.2350 0.1479 0.029 Uiso 1 1 calc R
C11 C 0.28286(16) -0.21666(15) 0.00833(10) 0.0257(4) Uani 1 1 d .
C12 C 0.22077(19) -0.28753(16) -0.04547(12) 0.0329(4) Uani 1 1 d .
H12 H 0.1370 -0.2869 -0.0562 0.040 Uiso 1 1 calc R
C13 C 0.2797(2) -0.35885(18) -0.08345(13) 0.0402(5) Uani 1 1 d .
H13 H 0.2365 -0.4076 -0.1194 0.048 Uiso 1 1 calc R
C14 C 0.4011(2) -0.3591(2) -0.06909(13) 0.0452(6) Uani 1 1 d .
H14 H 0.4418 -0.4078 -0.0953 0.054 Uiso 1 1 calc R
C15 C 0.4631(2) -0.2891(2) -0.01694(14) 0.0492(7) Uani 1 1 d .
H15 H 0.5469 -0.2896 -0.0074 0.059 Uiso 1 1 calc R
C16 C 0.40543(18) -0.2170(2) 0.02248(12) 0.0379(5) Uani 1 1 d .
H16 H 0.4494 -0.1687 0.0585 0.045 Uiso 1 1 calc R
C21 C 0.31039(16) -0.06003(17) 0.12960(12) 0.0296(4) Uani 1 1 d .
C22 C 0.3495(2) -0.1088(2) 0.20145(13) 0.0422(5) Uani 1 1 d .
H22 H 0.3174 -0.1747 0.2117 0.051 Uiso 1 1 calc R
C23 C 0.4357(2) -0.0618(3) 0.25861(15) 0.0568(7) Uani 1 1 d .
H23 H 0.4602 -0.0944 0.3083 0.068 Uiso 1 1 calc R
C24 C 0.4853(2) 0.0322(3) 0.24308(17) 0.0578(7) Uani 1 1 d .
H24 H 0.5438 0.0645 0.2821 0.069 Uiso 1 1 calc R
C25 C 0.4500(2) 0.0787(2) 0.17137(17) 0.0552(7) Uani 1 1 d .
H25 H 0.4863 0.1420 0.1601 0.066 Uiso 1 1 calc R
C26 C 0.3616(2) 0.0342(2) 0.11485(15) 0.0428(5) Uani 1 1 d .
H26 H 0.3362 0.0684 0.0659 0.051 Uiso 1 1 calc R
C31 C -0.11634(16) -0.21559(15) 0.15159(11) 0.0241(4) Uani 1 1 d .
C32 C -0.16145(16) -0.28896(16) 0.09419(11) 0.0287(4) Uani 1 1 d .
H32 H -0.1312 -0.2926 0.0474 0.034 Uiso 1 1 calc R
C33 C -0.25024(18) -0.35661(17) 0.10508(13) 0.0348(5) Uani 1 1 d .
H33 H -0.2801 -0.4069 0.0658 0.042 Uiso 1 1 calc R
C34 C -0.2956(2) -0.3516(2) 0.17235(14) 0.0443(6) Uani 1 1 d .
H34 H -0.3567 -0.3981 0.1795 0.053 Uiso 1 1 calc R
C35 C -0.2518(2) -0.2787(2) 0.22919(15) 0.0489(6) Uani 1 1 d .
H35 H -0.2831 -0.2750 0.2756 0.059 Uiso 1 1 calc R
C36 C -0.16270(19) -0.21064(19) 0.21940(12) 0.0367(5) Uani 1 1 d .
H36 H -0.1332 -0.1606 0.2589 0.044 Uiso 1 1 calc R
C41 C 0.06078(17) -0.07102(17) 0.22903(11) 0.0289(4) Uani 1 1 d .
C42 C 0.1227(2) -0.1384(2) 0.28587(12) 0.0421(5) Uani 1 1 d .
H42 H 0.1264 -0.2112 0.2752 0.051 Uiso 1 1 calc R
C43 C 0.1791(2) -0.0989(3) 0.35822(13) 0.0575(8) Uani 1 1 d .
H43 H 0.2230 -0.1447 0.3963 0.069 Uiso 1 1 calc R
C44 C 0.1718(3) 0.0056(3) 0.37513(16) 0.0629(9) Uani 1 1 d .
H44 H 0.2109 0.0322 0.4246 0.075 Uiso 1 1 calc R
C45 C 0.1083(3) 0.0709(3) 0.32057(17) 0.0602(8) Uani 1 1 d .
H45 H 0.1017 0.1430 0.3328 0.072 Uiso 1 1 calc R
C46 C 0.0529(2) 0.0339(2) 0.24721(14) 0.0416(5) Uani 1 1 d .
H46 H 0.0097 0.0807 0.2096 0.050 Uiso 1 1 calc R
F1 F -0.1135(3) 0.5116(3) -0.0035(4) 0.0937(15) Uani 0.50 1 d P
F2 F 0.0593(3) 0.5668(2) 0.0640(2) 0.0623(9) Uani 0.50 1 d P
F3 F 0.0340(3) 0.3962(2) 0.03663(16) 0.0502(7) Uani 0.50 1 d P
F4 F 0.0532(6) 0.5093(3) -0.0583(3) 0.1017(17) Uani 0.50 1 d P
B B 0.0000 0.5000 0.0000 0.0479(10) Uani 1 2 d S

loop_
_atom_site_aniso_label
_atom_site_aniso_U_11
_atom_site_aniso_U_22
_atom_site_aniso_U_33
_atom_site_aniso_U_23
_atom_site_aniso_U_13
_atom_site_aniso_U_12
Rh 0.02340(10) 0.02251(10) 0.02312(9) 0.00135(5) 0.00562(6) 0.00299(6)
Ru 0.02340(10) 0.02251(10) 0.02312(9) 0.00135(5) 0.00562(6) 0.00299(6)
P1 0.0196(2) 0.0232(2) 0.0244(2) -0.00058(19) 0.00441(17) 0.00158(19)
P2 0.0232(2) 0.0219(2) 0.0201(2) -0.00106(18) 0.00561(17) -0.00018(19)
O1 0.0667(14) 0.0997(18) 0.0913(16) 0.0472(13) 0.0593(13) 0.0433(12)
O2 0.0818(14) 0.0363(10) 0.0504(10) -0.0043(8) -0.0068(9) -0.0108(10)
C1 0.0408(13) 0.0420(14) 0.0436(13) 0.0181(10) 0.0171(10) 0.0174(10)
C2 0.032(2) 0.029(2) 0.031(2) 0.0010(17) 0.0028(16) -0.0010(17)
C3 0.035(2) 0.029(2) 0.0266(18) -0.0018(16) 0.0049(16) 0.0025(17)
C4 0.0244(9) 0.0226(9) 0.0256(9) 0.0012(7) 0.0059(7) 0.0011(7)
C11 0.0265(9) 0.0269(10) 0.0252(9) 0.0067(8) 0.0089(7) 0.0071(8)
C12 0.0353(11) 0.0307(11) 0.0358(11) -0.0011(9) 0.0144(9) 0.0022(9)
C13 0.0571(14) 0.0297(11) 0.0392(12) 0.0004(9) 0.0229(10) 0.0050(10)
C14 0.0579(15) 0.0444(14) 0.0392(12) 0.0071(11) 0.0238(11) 0.0242(12)
C15 0.0339(11) 0.0718(19) 0.0448(13) 0.0098(13) 0.0148(10) 0.0251(13)
C16 0.0287(10) 0.0506(14) 0.0344(10) 0.0023(10) 0.0062(8) 0.0109(10)
C21 0.0199(9) 0.0354(11) 0.0337(10) -0.0069(9) 0.0056(8) -0.0006(8)
C22 0.0349(11) 0.0542(15) 0.0347(11) -0.0003(10) 0.0001(9) -0.0065(11)
C23 0.0445(14) 0.083(2) 0.0373(13) -0.0049(13) -0.0053(11) -0.0078(14)
C24 0.0380(13) 0.076(2) 0.0559(16) -0.0279(15) 0.0004(12) -0.0153(14)
C25 0.0451(14) 0.0513(16) 0.0664(17) -0.0148(13) 0.0047(12) -0.0168(12)
C26 0.0385(12) 0.0405(13) 0.0480(13) -0.0043(11) 0.0055(10) -0.0080(11)
C31 0.0224(9) 0.0237(9) 0.0267(9) 0.0045(7) 0.0057(7) 0.0018(7)
C32 0.0260(9) 0.0306(11) 0.0292(9) 0.0021(8) 0.0048(7) 0.0003(8)
C33 0.0299(10) 0.0313(11) 0.0408(11) -0.0012(9) 0.0013(8) -0.0041(9)
C34 0.0357(12) 0.0459(14) 0.0542(14) 0.0044(11) 0.0158(10) -0.0109(10)
C35 0.0471(14) 0.0603(16) 0.0466(13) -0.0023(12) 0.0269(11) -0.0130(12)
C36 0.0381(11) 0.0429(13) 0.0320(10) -0.0042(9) 0.0137(9) -0.0079(10)
C41 0.0263(9) 0.0386(12) 0.0230(9) -0.0073(8) 0.0075(7) -0.0067(8)
C42 0.0418(12) 0.0577(16) 0.0258(10) -0.0017(10) 0.0041(9) 0.0004(11)
C43 0.0370(13) 0.107(3) 0.0260(11) -0.0019(14) 0.0010(9) -0.0016(15)
C44 0.0427(15) 0.110(3) 0.0371(14) -0.0365(16) 0.0103(12) -0.0254(16)
C45 0.0588(17) 0.0677(19) 0.0574(17) -0.0373(15) 0.0199(14) -0.0215(15)
C46 0.0443(13) 0.0420(13) 0.0408(12) -0.0155(11) 0.0139(10) -0.0065(11)
F1 0.041(2) 0.090(3) 0.139(4) -0.019(3) -0.008(2) 0.0023(18)
F2 0.0534(18) 0.0426(17) 0.082(2) -0.0211(16) -0.0072(16) 0.0031(14)
F3 0.0690(19) 0.0347(15) 0.0484(16) -0.0013(12) 0.0153(14) 0.0009(14)
F4 0.166(5) 0.081(3) 0.073(3) 0.010(2) 0.060(3) 0.009(3)
B 0.041(2) 0.048(2) 0.057(3) -0.0069(18) 0.0154(19) 0.0052(17)

loop_
_atom_type_symbol
_atom_type_description
_atom_type_scat_dispersion_real
_atom_type_scat_dispersion_imag
_atom_type_scat_source
C C 0.0033 0.0016 'International Tables Vol C Tables 4.2.6.8 and 6.1.1.4'
H H 0.0000 0.0000 'International Tables Vol C Tables 4.2.6.8 and 6.1.1.4'
B B 0.0013 0.0007 'International Tables Vol C Tables 4.2.6.8 and 6.1.1.4'
O O 0.0106 0.0060 'International Tables Vol C Tables 4.2.6.8 and 6.1.1.4'
F F 0.0171 0.0103 'International Tables Vol C Tables 4.2.6.8 and 6.1.1.4'
P P 0.1023 0.0942 'International Tables Vol C Tables 4.2.6.8 and 6.1.1.4'
Ru Ru -1.2594 0.8363 'International Tables Vol C Tables 4.2.6.8 and 6.1.1.4'
Rh Rh -1.1178 0.9187 'International Tables Vol C Tables 4.2.6.8 and 6.1.1.4'

loop_
_geom_angle_atom_site_label_1
_geom_angle_atom_site_label_2
_geom_angle_atom_site_label_3
_geom_angle
_geom_angle_site_symmetry_1
_geom_angle_site_symmetry_3
C1 Rh C3 114.73(15) . 3
C1 Rh C2 113.57(14) . 3
C3 Rh C2 131.69(17) 3 3
C1 Rh P2 86.96(7) . 3
C3 Rh P2 88.32(12) 3 3
C2 Rh P2 95.05(12) 3 3
C1 Rh P1 87.47(7) . .
C3 Rh P1 91.51(12) 3 .
C2 Rh P1 89.71(12) 3 .
P2 Rh P1 173.781(17) 3 .
C1 Rh Ru 179.13(8) . 3
C3 Rh Ru 66.13(12) 3 3
C2 Rh Ru 65.56(12) 3 3
P2 Rh Ru 93.203(13) 3 3
P1 Rh Ru 92.409(13) . 3
C1 Rh Rh 179.13(8) . 3
C3 Rh Rh 66.13(12) 3 3
C2 Rh Rh 65.56(12) 3 3
P2 Rh Rh 93.203(13) 3 3
P1 Rh Rh 92.409(13) . 3
Ru Rh Rh 0.000(4) 3 3
C21 P1 C11 104.15(9) . .
C21 P1 C4 106.79(9) . .
C11 P1 C4 103.09(9) . .
C21 P1 Rh 115.34(7) . .
C11 P1 Rh 113.18(6) . .
C4 P1 Rh 113.17(6) . .
C41 P2 C31 104.49(9) . .
C41 P2 C4 104.87(9) . .
C31 P2 C4 103.91(8) . .
C41 P2 Ru 117.44(7) . 3
C31 P2 Ru 111.32(6) . 3
C4 P2 Ru 113.56(6) . 3
C41 P2 Rh 117.44(7) . 3
C31 P2 Rh 111.32(6) . 3
C4 P2 Rh 113.56(6) . 3
Ru P2 Rh 0.000(10) 3 3
C2 O2 C3 58.0(3) . 3
O1 C1 Rh 179.7(3) . .
O2 C2 Ru 175.3(3) . 3
O2 C2 Rh 175.3(3) . 3
Ru C2 Rh 0.000(13) 3 3
O2 C3 Rh 174.8(3) 3 3
O2 C3 Ru 174.8(3) 3 3
Rh C3 Ru 0.000(8) 3 3
P2 C4 P1 110.71(10) . .
C16 C11 C12 119.14(19) . .
C16 C11 P1 121.98(16) . .
C12 C11 P1 118.72(15) . .
C13 C12 C11 120.7(2) . .
C14 C13 C12 119.9(2) . .
C15 C14 C13 119.9(2) . .
C14 C15 C16 121.2(2) . .
C11 C16 C15 119.2(2) . .
C26 C21 C22 118.8(2) . .
C26 C21 P1 119.20(16) . .
C22 C21 P1 121.93(17) . .
C21 C22 C23 120.4(2) . .
C24 C23 C22 120.0(2) . .
C25 C24 C23 119.7(2) . .
C24 C25 C26 120.7(3) . .
C21 C26 C25 120.3(2) . .
C32 C31 C36 119.06(18) . .
C32 C31 P2 119.34(14) . .
C36 C31 P2 121.34(15) . .
C33 C32 C31 120.17(18) . .
C34 C33 C32 120.6(2) . .
C35 C34 C33 119.5(2) . .
C34 C35 C36 120.7(2) . .
C35 C36 C31 120.0(2) . .
C46 C41 C42 118.8(2) . .
C46 C41 P2 120.49(17) . .
C42 C41 P2 120.67(17) . .
C43 C42 C41 120.0(3) . .
C44 C43 C42 120.6(3) . .
C45 C44 C43 119.6(2) . .
C44 C45 C46 121.1(3) . .
C41 C46 C45 120.0(3) . .
F4 B F1 125.7(4) . .
F4 B F2 108.7(3) . .
F1 B F2 106.4(2) . .
F4 B F3 106.9(2) . .
F1 B F3 107.2(3) . .
F2 B F3 98.63(17) . .

loop_
_geom_bond_atom_site_label_1
_geom_bond_atom_site_label_2
_geom_bond_distance
_geom_bond_site_symmetry_2
Rh C1 1.885(2) .
Rh C3 1.950(4) 3
Rh C2 1.969(4) 3
Rh P2 2.3346(5) 3
Rh P1 2.3368(5) .
Rh Ru 2.7870(3) 3
Rh Rh 2.7870(3) 3
P1 C21 1.8185(19) .
P1 C11 1.8285(19) .
P1 C4 1.8342(19) .
P2 C41 1.8193(19) .
P2 C31 1.8255(19) .
P2 C4 1.8337(19) .
P2 Ru 2.3346(5) 3
P2 Rh 2.3346(5) 3
O1 C1 1.126(3) .
O2 C2 1.218(4) .
O2 C3 1.224(4) 3
C2 Ru 1.969(4) 3
C2 Rh 1.969(4) 3
C3 O2 1.224(4) 3
C3 Rh 1.950(4) 3
C3 Ru 1.950(4) 3
C11 C16 1.390(3) .
C11 C12 1.392(3) .
C12 C13 1.383(3) .
C13 C14 1.377(3) .
C14 C15 1.368(4) .
C15 C16 1.396(3) .
C21 C26 1.387(3) .
C21 C22 1.388(3) .
C22 C23 1.394(3) .
C23 C24 1.379(4) .
C24 C25 1.367(4) .
C25 C26 1.389(3) .
C31 C32 1.391(3) .
C31 C36 1.393(3) .
C32 C33 1.384(3) .
C33 C34 1.378(3) .
C34 C35 1.378(4) .
C35 C36 1.385(3) .
C41 C46 1.383(3) .
C41 C42 1.394(3) .
C42 C43 1.390(3) .
C43 C44 1.371(4) .
C44 C45 1.362(5) .
C45 C46 1.390(3) .
F1 B 1.311(4) .
F2 B 1.459(3) .
F3 B 1.488(3) .
F4 B 1.295(4) .

loop_
_geom_torsion_atom_site_label_1
_geom_torsion_atom_site_label_2
_geom_torsion_atom_site_label_3
_geom_torsion_atom_site_label_4
_geom_torsion
_geom_torsion_site_symmetry_1
_geom_torsion_site_symmetry_2
_geom_torsion_site_symmetry_3
_geom_torsion_site_symmetry_4
C1 Rh P1 C21 83.39(11) . . . .
C3 Rh P1 C21 -31.30(14) 3 . . .
C2 Rh P1 C21 -163.00(14) 3 . . .
P2 Rh P1 C21 57.00(17) 3 . . .
Ru Rh P1 C21 -97.48(7) 3 . . .
Rh Rh P1 C21 -97.48(7) 3 . . .
C1 Rh P1 C11 -36.41(11) . . . .
C3 Rh P1 C11 -151.10(14) 3 . . .
C2 Rh P1 C11 77.20(14) 3 . . .
P2 Rh P1 C11 -62.80(18) 3 . . .
Ru Rh P1 C11 142.73(7) 3 . . .
Rh Rh P1 C11 142.73(7) 3 . . .
C1 Rh P1 C4 -153.23(11) . . . .
C3 Rh P1 C4 92.08(14) 3 . . .
C2 Rh P1 C4 -39.62(14) 3 . . .
P2 Rh P1 C4 -180(12) 3 . . .
Ru Rh P1 C4 25.91(7) 3 . . .
Rh Rh P1 C4 25.91(7) 3 . . .
C3 Rh C1 O1 -34(54) 3 . . .
C2 Rh C1 O1 147(100) 3 . . .
P2 Rh C1 O1 52(54) 3 . . .
P1 Rh C1 O1 -125(54) . . . .
Ru Rh C1 O1 153(100) 3 . . .
Rh Rh C1 O1 153(100) 3 . . .
C3 O2 C2 Ru 2(4) 3 . . 3
C3 O2 C2 Rh 2(4) 3 . . 3
C41 P2 C4 P1 -86.98(11) . . . .
C31 P2 C4 P1 163.60(9) . . . .
Ru P2 C4 P1 42.50(11) 3 . . .
Rh P2 C4 P1 42.50(11) 3 . . .
C21 P1 C4 P2 82.72(11) . . . .
C11 P1 C4 P2 -167.87(9) . . . .
Rh P1 C4 P2 -45.25(11) . . . .
C21 P1 C11 C16 -14.15(19) . . . .
C4 P1 C11 C16 -125.52(17) . . . .
Rh P1 C11 C16 111.86(16) . . . .
C21 P1 C11 C12 170.53(16) . . . .
C4 P1 C11 C12 59.16(17) . . . .
Rh P1 C11 C12 -63.45(16) . . . .
C16 C11 C12 C13 1.2(3) . . . .
P1 C11 C12 C13 176.65(16) . . . .
C11 C12 C13 C14 -1.0(3) . . . .
C12 C13 C14 C15 0.3(3) . . . .
C13 C14 C15 C16 0.1(4) . . . .
C12 C11 C16 C15 -0.7(3) . . . .
P1 C11 C16 C15 -176.01(17) . . . .
C14 C15 C16 C11 0.0(4) . . . .
C11 P1 C21 C26 97.48(19) . . . .
C4 P1 C21 C26 -153.86(17) . . . .
Rh P1 C21 C26 -27.16(19) . . . .
C11 P1 C21 C22 -78.99(19) . . . .
C4 P1 C21 C22 29.7(2) . . . .
Rh P1 C21 C22 156.37(16) . . . .
C26 C21 C22 C23 2.4(4) . . . .
P1 C21 C22 C23 178.84(19) . . . .
C21 C22 C23 C24 -2.1(4) . . . .
C22 C23 C24 C25 -0.2(5) . . . .
C23 C24 C25 C26 2.3(5) . . . .
C22 C21 C26 C25 -0.3(4) . . . .
P1 C21 C26 C25 -176.93(19) . . . .
C24 C25 C26 C21 -2.0(4) . . . .
C41 P2 C31 C32 -162.02(15) . . . .
C4 P2 C31 C32 -52.32(17) . . . .
Ru P2 C31 C32 70.27(16) 3 . . .
Rh P2 C31 C32 70.27(16) 3 . . .
C41 P2 C31 C36 23.93(19) . . . .
C4 P2 C31 C36 133.62(17) . . . .
Ru P2 C31 C36 -103.79(16) 3 . . .
Rh P2 C31 C36 -103.79(16) 3 . . .
C36 C31 C32 C33 -0.7(3) . . . .
P2 C31 C32 C33 -174.90(15) . . . .
C31 C32 C33 C34 0.6(3) . . . .
C32 C33 C34 C35 -0.1(4) . . . .
C33 C34 C35 C36 -0.1(4) . . . .
C34 C35 C36 C31 -0.1(4) . . . .
C32 C31 C36 C35 0.5(3) . . . .
P2 C31 C36 C35 174.54(19) . . . .
C31 P2 C41 C46 -118.52(17) . . . .
C4 P2 C41 C46 132.48(17) . . . .
Ru P2 C41 C46 5.34(19) 3 . . .
Rh P2 C41 C46 5.34(19) 3 . . .
C31 P2 C41 C42 61.70(18) . . . .
C4 P2 C41 C42 -47.30(19) . . . .
Ru P2 C41 C42 -174.44(15) 3 . . .
Rh P2 C41 C42 -174.44(15) 3 . . .
C46 C41 C42 C43 -2.5(3) . . . .
P2 C41 C42 C43 177.29(18) . . . .
C41 C42 C43 C44 1.7(4) . . . .
C42 C43 C44 C45 0.3(4) . . . .
C43 C44 C45 C46 -1.5(4) . . . .
C42 C41 C46 C45 1.3(3) . . . .
P2 C41 C46 C45 -178.49(19) . . . .
C44 C45 C46 C41 0.7(4) . . . .
P1 Rh Ru C1 98(5) . . 3 3
P1 Rh Ru C2 91.41(13) . . 3 .
P1 Rh Ru C3 -89.42(13) . . 3 .
P2 Rh Ru C1 -80(5) 3 . 3 3
P2 Rh Ru C2 -85.91(13) 3 . 3 .
P2 Rh Ru C3 93.26(13) 3 . 3 .
C1 Rh Ru C2 174(20) . . 3 .
C1 Rh Ru C3 -7(5) . . 3 .
Ru Rh P2 C4 20.55(7) 3 . 3 3
Ru Rh P2 C31 137.40(7) 3 . 3 3
Ru Rh P2 C41 -102.26(7) 3 . 3 3
P1 Rh P2 C4 -133.91(16) . . 3 3
P1 Rh P2 C31 -17.06(18) . . 3 3
P1 Rh P2 C41 103.29(17) . . 3 3
C1 Rh P2 C4 -160.31(11) . . 3 3
C1 Rh P2 C31 -43.46(11) . . 3 3
C1 Rh P2 C41 76.89(11) . . 3 3
C2 Ru P2 C4 -86.28(14) . 3 . .
C2 Ru P2 C31 156.87(14) . 3 . .
C2 Ru P2 C41 36.52(14) . 3 . .
C3 Ru P2 C4 45.43(14) . 3 . .
C3 Ru P2 C31 -71.42(14) . 3 . .
C3 Ru P2 C41 168.24(14) . 3 . .
